data_7027949
loop_
_publ_author_name
'Reynolds, Philip A.'
'Cable, Joe W.'
'Sobolev, Alexander N.'
'Figgis, Brian N.'

_publ_section_title
;
 Structure, covalence and spin polarisation in
 tris(acetylacetonato)ruthenium(III) studied by X-ray and polarised
 neutron diffraction&#x200A;&#x2020;
;
_journal_issue 4
_journal_name_full 'Journal of the Chemical Society, Dalton Transactions'
_journal_page_first 559
_journal_paper_doi 10.1039/a706681c
_journal_year 1998
_chemical_formula_structural Ru(acac)3
_chemical_formula_sum 'C15 H21 O6 Ru'
_chemical_formula_weight 398.39
_chemical_name_systematic 'Tris(acetylacetonato)ruthenium (III)'
_space_group_IT_number 14
_symmetry_cell_setting monoclinic
_symmetry_space_group_name_Hall '-P 2ybc'
_symmetry_space_group_name_H-M 'P 1 21/c 1'
_atom_sites_solution_hydrogens geom
_atom_sites_solution_primary direct
_atom_sites_solution_secondary difmap
_audit_creation_method SHELXL
_cell_angle_alpha 90.00
_cell_angle_beta 99.25(2)
_cell_angle_gamma 90.00
_cell_formula_units_Z 4
_cell_length_a 13.819(4)
_cell_length_b 7.442(2)
_cell_length_c 16.137(5)
_cell_measurement_reflns_used 12
_cell_measurement_temperature 92(2)
_cell_measurement_theta_max 15.3
_cell_measurement_theta_min 14.0
_cell_volume 1638.0(8)
_computing_data_reduction PROFIT
_computing_structure_refinement 'SHELXL-93 (Sheldrick, 1993)'
_computing_structure_solution 'SHELXS-86 (Sheldrick, 1990)'
_diffrn_ambient_temperature 92(2)
_diffrn_measurement_device 'Siemens P4'
_diffrn_measurement_method 2theta/omega
_diffrn_radiation_monochromator graphite
_diffrn_radiation_source 'fine-focus sealed tube'
_diffrn_radiation_type MoK\a
_diffrn_radiation_wavelength 0.71073
_diffrn_reflns_av_R_equivalents 0.0275
_diffrn_reflns_av_sigmaI/netI 0.0344
_diffrn_reflns_limit_h_max 17
_diffrn_reflns_limit_h_min -17
_diffrn_reflns_limit_k_max 9
_diffrn_reflns_limit_k_min -9
_diffrn_reflns_limit_l_max 20
_diffrn_reflns_limit_l_min 0
_diffrn_reflns_number 7433
_diffrn_reflns_theta_max 30.0
_diffrn_reflns_theta_min 2.75
_diffrn_standards_decay_% 2.0
_diffrn_standards_interval_count 100
_diffrn_standards_number 6
_exptl_absorpt_coefficient_mu 0.982
_exptl_absorpt_correction_T_max 0.8370
_exptl_absorpt_correction_T_min 0.8062
_exptl_absorpt_correction_type gaussian
_exptl_crystal_colour Brown
_exptl_crystal_density_diffrn 1.616
_exptl_crystal_description 'Rectangular Prism'
_exptl_crystal_F_000 812
_exptl_crystal_size_max 0.23
_exptl_crystal_size_mid 0.23
_exptl_crystal_size_min 0.18
_refine_diff_density_max .842
_refine_diff_density_min -1.570
_refine_diff_density_rms .079
_refine_ls_extinction_coef 0.0004(2)
_refine_ls_extinction_expression Fc^*^=kFc[1+0.001xFc^2^\l^3^/sin(2\q)]^-1/4^
_refine_ls_extinction_method SHELXL
_refine_ls_goodness_of_fit_all 1.107
_refine_ls_goodness_of_fit_obs 1.129
_refine_ls_matrix_type full
_refine_ls_number_parameters 367
_refine_ls_number_reflns 3782
_refine_ls_number_restraints 0
_refine_ls_restrained_S_all 1.107
_refine_ls_restrained_S_obs 1.129
_refine_ls_R_factor_all 0.0442
_refine_ls_R_factor_obs 0.0364
_refine_ls_shift/esd_max -0.378
_refine_ls_shift/esd_mean 0.022
_refine_ls_structure_factor_coef Fsqd
_refine_ls_weighting_details 'w=1/[\s^2^(Fo^2^)+(0.0181P)^2^+2.2712P] where P=(Fo^2^+2Fc^2^)/3'
_refine_ls_weighting_scheme calc
_refine_ls_wR_factor_all 0.0723
_refine_ls_wR_factor_obs 0.0688
_reflns_number_observed 3338
_reflns_number_total 3782
_reflns_observed_criterion >2sigma(I)
_cod_data_source_file c706681sup1.cif
_cod_data_source_block ltruacac
_cod_depositor_comments
;
The following automatic conversions were performed:

'_symmetry_cell_setting' value 'Monoclinic' changed to 'monoclinic'
according to /home/saulius/struct/CIF-dictionaries/cif_core.dic
dictionary named 'cif_core.dic' version 2.4.2 from
2011-04-26.

'_exptl_absorpt_correction_type' value 'Gaussian'
changed to 'gaussian' according to
/home/saulius/struct/CIF-dictionaries/cif_core.dic dictionary named
'cif_core.dic' version 2.4.2 from 2011-04-26.

Automatic conversion script
Id: cif_fix_values 1891 2012-01-12 08:04:46Z andrius 

The following automatic conversions were performed:

'_refine_ls_weighting_scheme' value 'calc
w=1/[\s^2^(Fo^2^)+(0.0181P)^2^+2.2712P] where P=(Fo^2^+2Fc^2^)/3' was
changed to 'calc'. New tag '_refine_ls_weighting_details' was
created. The value of the new tag was set to
'w=1/[\s^2^(Fo^2^)+(0.0181P)^2^+2.2712P] where P=(Fo^2^+2Fc^2^)/3'.

Automatic conversion script
Id: cif_fix_values 3143 2015-03-26 13:38:13Z robertas 
;
_cod_original_sg_symbol_H-M P2(1)/c
_cod_database_code 7027949

loop_
_symmetry_equiv_pos_as_xyz
'x, y, z'
'-x, y+1/2, -z+1/2'
'-x, -y, -z'
'x, -y-1/2, z-1/2'

loop_
_atom_site_aniso_label
_atom_site_aniso_U_11
_atom_site_aniso_U_22
_atom_site_aniso_U_33
_atom_site_aniso_U_23
_atom_site_aniso_U_13
_atom_site_aniso_U_12
Ru 0.01796(15) 0.03596(14) 0.01459(11) -0.00121(9) 0.00363(10) 0.00817(11)
O1A 0.025(4) 0.032(5) 0.021(3) -0.016(4) 0.009(3) -0.021(5)
O2A 0.019(4) 0.031(4) 0.018(3) -0.003(3) -0.002(3) 0.004(3)
C1A 0.026(5) 0.050(5) 0.027(4) -0.013(4) 0.012(4) -0.020(5)
C2A 0.018(5) 0.070(7) 0.036(4) -0.017(4) 0.012(4) -0.011(4)
C3A 0.017(4) 0.050(5) 0.031(4) -0.021(4) -0.002(3) 0.006(4)
C4A 0.030(5) 0.070(7) 0.037(5) -0.023(4) 0.021(4) -0.027(5)
C5A 0.022(5) 0.072(8) 0.037(4) -0.021(5) -0.009(4) 0.014(5)
O1B 0.014(4) 0.021(4) 0.018(3) -0.001(3) 0.003(3) -0.007(4)
O2B 0.023(4) 0.018(4) 0.021(3) 0.004(3) 0.005(3) 0.002(3)
C1B 0.013(4) 0.033(4) 0.027(3) 0.011(3) 0.001(3) -0.006(3)
C2B 0.015(4) 0.043(4) 0.030(4) 0.011(3) 0.006(3) -0.002(4)
C3B 0.012(4) 0.028(3) 0.023(3) -0.001(3) -0.004(3) 0.002(3)
C4B 0.033(6) 0.063(7) 0.032(4) 0.019(4) 0.010(4) -0.005(5)
C5B 0.022(5) 0.042(5) 0.037(4) 0.005(4) 0.000(4) 0.014(4)
O3 0.0197(13) 0.0352(11) 0.0198(9) -0.0004(8) 0.0010(9) -0.0039(9)
O4 0.0331(14) 0.0253(10) 0.0167(9) 0.0005(8) 0.0060(10) 0.0064(9)
C6 0.015(2) 0.0289(15) 0.0198(13) 0.0004(11) -0.0049(13) 0.0020(12)
C7 0.026(2) 0.0269(15) 0.0183(13) -0.0034(11) 0.0020(14) 0.0026(13)
C8 0.016(2) 0.0312(15) 0.0145(11) 0.0023(11) 0.0004(12) 0.0075(12)
C9 0.030(2) 0.035(2) 0.031(2) 0.0018(14) -0.007(2) -0.008(2)
C10 0.033(2) 0.036(2) 0.0194(14) 0.0019(12) 0.007(2) 0.002(2)
O5 0.0185(12) 0.0241(10) 0.0202(9) 0.0035(8) 0.0046(9) 0.0029(8)
O6 0.034(2) 0.0388(12) 0.0183(9) -0.0050(9) 0.0003(10) 0.0178(11)
C11 0.018(2) 0.0288(14) 0.0192(12) 0.0050(11) 0.0087(13) -0.0012(12)
C12 0.026(2) 0.027(2) 0.0265(15) 0.0016(12) 0.003(2) -0.0023(14)
C13 0.041(2) 0.0283(15) 0.0129(12) 0.0024(11) 0.0086(14) 0.0052(14)
C14 0.019(2) 0.038(2) 0.037(2) -0.0018(15) 0.005(2) -0.0002(15)
C15 0.065(3) 0.028(2) 0.024(2) 0.0007(13) 0.008(2) 0.010(2)

loop_
_atom_site_label
_atom_site_type_symbol
_atom_site_fract_x
_atom_site_fract_y
_atom_site_fract_z
_atom_site_U_iso_or_equiv
_atom_site_thermal_displace_type
_atom_site_occupancy
_atom_site_calc_flag
_atom_site_refinement_flags
_atom_site_disorder_group
Ru Ru 0.23618(2) 0.26899(3) 0.471581(14) 0.02273(9) Uani 1 d . .
O1A O 0.1800(12) 0.2174(11) 0.5734(9) 0.025(2) Uani 0.50 d P 1
O2A O 0.1144(7) 0.3765(10) 0.4064(6) 0.023(2) Uani 0.50 d P 1
C1A C 0.0847(6) 0.2289(12) 0.5714(5) 0.033(2) Uani 0.50 d P 1
C2A C 0.0130(6) 0.2955(15) 0.5055(5) 0.041(2) Uani 0.50 d P 1
H2A H -0.0348(67) 0.2709(119) 0.5231(51) 0.039(23) Uiso 0.50 d P 1
C3A C 0.0302(6) 0.3631(12) 0.4308(5) 0.034(2) Uani 0.50 d P 1
C4A C 0.0533(7) 0.1720(17) 0.6542(6) 0.044(2) Uani 0.50 d P 1
H41A H -0.0085(66) 0.0953(114) 0.6460(48) 0.034(14) Uiso 0.50 d P 1
H42A H 0.0434(57) 0.2609(103) 0.6919(49) 0.034(14) Uiso 0.50 d P 1
H43A H 0.0930(116) 0.1109(215) 0.6841(72) 0.034(14) Uiso 0.50 d P 1
C5A C -0.0538(7) 0.4329(18) 0.3674(7) 0.045(2) Uani 0.50 d P 1
H51A H -0.1153(96) 0.4642(151) 0.3947(76) 0.084(25) Uiso 0.50 d P 1
H52A H -0.0764(96) 0.3023(172) 0.3258(93) 0.084(25) Uiso 0.50 d P 1
H53A H -0.0396(80) 0.5335(158) 0.3428(69) 0.084(25) Uiso 0.50 d P 1
O1B O 0.1777(11) 0.1618(10) 0.5715(8) 0.018(2) Uani 0.50 d P 2
O2B O 0.0990(7) 0.3209(9) 0.4145(6) 0.0205(15) Uani 0.50 d P 2
C1B C 0.0894(6) 0.1371(10) 0.5760(5) 0.024(2) Uani 0.50 d P 2
C2B C 0.0135(6) 0.1814(14) 0.5130(5) 0.029(2) Uani 0.50 d P 2
H2B H -0.0323(72) 0.1510(120) 0.5124(55) 0.040(27) Uiso 0.50 d P 2
C3B C 0.0194(5) 0.2698(10) 0.4385(4) 0.0217(14) Uani 0.50 d P 2
C4B C 0.0701(8) 0.0518(18) 0.6560(6) 0.042(2) Uani 0.50 d P 2
H41B H 0.0100(76) 0.0008(118) 0.6570(54) 0.045(16) Uiso 0.50 d P 2
H42B H 0.0981(97) 0.1453(172) 0.7043(62) 0.045(16) Uiso 0.50 d P 2
H43B H 0.1183(65) -0.0278(115) 0.6772(51) 0.045(16) Uiso 0.50 d P 2
C5B C -0.0723(7) 0.3163(15) 0.3797(6) 0.034(2) Uani 0.50 d P 2
H51B H -0.1152(71) 0.3766(121) 0.4030(55) 0.035(15) Uiso 0.50 d P 2
H52B H -0.0968(61) 0.2277(112) 0.3724(53) 0.035(15) Uiso 0.50 d P 2
H53B H -0.0577(72) 0.3832(133) 0.3297(69) 0.035(15) Uiso 0.50 d P 2
O3 O 0.2107(2) 0.0215(3) 0.42506(12) 0.0251(5) Uani 1 d . .
O4 O 0.2976(2) 0.3552(3) 0.37439(12) 0.0248(5) Uani 1 d . .
C6 C 0.2315(2) -0.0286(4) 0.3542(2) 0.0221(6) Uani 1 d . .
C7 C 0.2739(2) 0.0785(4) 0.2988(2) 0.0238(7) Uani 1 d . .
C8 C 0.3056(2) 0.2565(4) 0.3109(2) 0.0208(6) Uani 1 d . .
C9 C 0.2068(3) -0.2214(5) 0.3327(2) 0.0334(8) Uani 1 d . .
C10 C 0.3546(3) 0.3459(5) 0.2448(2) 0.0290(8) Uani 1 d . .
O5 O 0.3695(2) 0.1874(3) 0.52659(12) 0.0208(4) Uani 1 d . .
O6 O 0.2571(2) 0.5163(3) 0.52290(13) 0.0308(5) Uani 1 d . .
C11 C 0.4369(2) 0.2930(4) 0.5620(2) 0.0215(6) Uani 1 d . .
C12 C 0.4245(3) 0.4748(4) 0.5790(2) 0.0268(7) Uani 1 d . .
C13 C 0.3379(3) 0.5732(4) 0.5624(2) 0.0270(7) Uani 1 d . .
C14 C 0.5342(3) 0.2058(5) 0.5899(2) 0.0311(8) Uani 1 d . .
C15 C 0.3357(4) 0.7635(5) 0.5943(2) 0.0387(10) Uani 1 d . .
H7 H 0.2846(27) 0.0225(49) 0.2507(22) 0.037(10) Uiso 1 d . .
H91 H 0.2236(28) -0.2980(49) 0.3810(23) 0.038(10) Uiso 1 d . .
H92 H 0.1396(34) -0.2345(55) 0.3206(26) 0.052(13) Uiso 1 d . .
H93 H 0.2328(30) -0.2537(53) 0.2885(26) 0.048(12) Uiso 1 d . .
H101 H 0.3796(29) 0.4643(56) 0.2624(23) 0.045(11) Uiso 1 d . .
H102 H 0.4132(32) 0.2849(55) 0.2402(25) 0.052(12) Uiso 1 d . .
H103 H 0.3116(34) 0.3520(59) 0.1976(27) 0.058(14) Uiso 1 d . .
H12 H 0.4775(28) 0.5244(51) 0.6059(22) 0.037(11) Uiso 1 d . .
H141 H 0.5501(29) 0.1266(55) 0.5499(24) 0.048(12) Uiso 1 d . .
H142 H 0.5848(31) 0.2874(56) 0.6009(25) 0.050(12) Uiso 1 d . .
H143 H 0.5314(32) 0.1386(61) 0.6384(28) 0.064(14) Uiso 1 d . .
H151 H 0.3029(31) 0.8410(55) 0.5527(25) 0.050(12) Uiso 1 d . .
H152 H 0.3049(36) 0.7646(64) 0.6405(31) 0.075(15) Uiso 1 d . .
H153 H 0.3942(38) 0.8006(65) 0.6112(29) 0.064(17) Uiso 1 d . .

loop_
_atom_type_symbol
_atom_type_description
_atom_type_scat_dispersion_real
_atom_type_scat_dispersion_imag
_atom_type_scat_source
C C .0033 .0016 'International Tables Vol C Tables 4.2.6.8 and 6.1.1.4'
H H .0000 .0000 'International Tables Vol C Tables 4.2.6.8 and 6.1.1.4'
O O .0106 .0060 'International Tables Vol C Tables 4.2.6.8 and 6.1.1.4'
Ru Ru -1.2594 .8363 'International Tables Vol C Tables 4.2.6.8 and 6.1.1.4'

loop_
_geom_angle_atom_site_label_1
_geom_angle_atom_site_label_2
_geom_angle_atom_site_label_3
_geom_angle
O1A Ru O3 93.7(2)
O3 Ru O2B 84.8(2)
O1A Ru O4 172.1(2)
O3 Ru O4 94.15(8)
O2B Ru O4 93.8(2)
O1A Ru O5 91.7(5)
O3 Ru O5 88.93(9)
O2B Ru O5 173.5(2)
O4 Ru O5 88.21(8)
O1A Ru O2A 96.1(5)
O3 Ru O2A 95.1(2)
O4 Ru O2A 83.5(2)
O5 Ru O2A 171.0(2)
O1A Ru O6 83.4(2)
O3 Ru O6 177.00(9)
O2B Ru O6 94.3(2)
O4 Ru O6 88.76(9)
O5 Ru O6 91.92(9)
O2A Ru O6 84.5(3)
O3 Ru O1B 82.6(2)
O2B Ru O1B 88.5(5)
O4 Ru O1B 175.8(3)
O5 Ru O1B 89.1(4)
O6 Ru O1B 94.6(2)
C1A O1A Ru 119.7(10)
C3A O2A Ru 122.1(7)
O1A C1A C2A 128.1(9)
O1A C1A C4A 112.6(10)
C2A C1A C4A 119.2(8)
C3A C2A C1A 126.2(7)
O2A C3A C2A 126.4(9)
O2A C3A C5A 113.5(9)
C2A C3A C5A 120.1(8)
C1B O1B Ru 127.4(10)
C3B O2B Ru 126.7(6)
O1B C1B C2B 123.9(9)
O1B C1B C4B 115.0(9)
C2B C1B C4B 121.1(8)
C1B C2B C3B 127.6(8)
O2B C3B C2B 125.2(8)
O2B C3B C5B 114.9(7)
C2B C3B C5B 119.9(7)
C6 O3 Ru 123.6(2)
C8 O4 Ru 123.0(2)
O3 C6 C7 125.7(3)
O3 C6 C9 114.1(3)
C7 C6 C9 120.1(3)
C6 C7 C8 127.3(3)
O4 C8 C7 126.1(2)
O4 C8 C10 114.8(3)
C7 C8 C10 119.0(3)
C11 O5 Ru 124.2(2)
C13 O6 Ru 124.6(2)
O5 C11 C12 125.4(3)
O5 C11 C14 115.0(3)
C12 C11 C14 119.6(3)
C13 C12 C11 127.0(3)
O6 C13 C12 125.6(3)
O6 C13 C15 115.0(3)
C12 C13 C15 119.5(4)

loop_
_geom_bond_atom_site_label_1
_geom_bond_atom_site_label_2
_geom_bond_distance
Ru O1A 1.965(13)
Ru O3 1.999(2)
Ru O2B 2.007(11)
Ru O4 2.005(2)
Ru O5 2.007(2)
Ru O2A 2.003(10)
Ru O6 2.020(2)
Ru O1B 2.076(12)
O1A C1A 1.32(2)
O2A C3A 1.291(12)
C1A C2A 1.421(14)
C1A C4A 1.529(11)
C2A C3A 1.362(12)
C3A C5A 1.511(13)
O1B C1B 1.25(2)
O2B C3B 1.282(10)
C1B C2B 1.378(12)
C1B C4B 1.501(10)
C2B C3B 1.385(10)
C3B C5B 1.496(11)
O3 C6 1.279(3)
O4 C8 1.280(3)
C6 C7 1.394(4)
C6 C9 1.503(5)
C7 C8 1.399(4)
C8 C10 1.508(4)
O5 C11 1.280(4)
O6 C13 1.266(4)
C11 C12 1.396(4)
C11 C14 1.495(5)
C12 C13 1.392(5)
C13 C15 1.509(5)
